data_8106472
loop_
_publ_author_name
'Li, Jing'
'Zhou, Weiwei'
'Sui, Feng'

_publ_section_title
;
 Crystal structure of
 4a-hydroxy-9-(3,5-dibromo-phenyl)-3,4,4a,5,6,7,9,9a-octahydro-2H-xanthene-1,8-dione,
 C19H18Br2O4
;
_journal_issue 2
_journal_name_full 'Zeitschrift f\"ur Kristallographie - New Crystal Structures'
_journal_page_first 171
_journal_page_last 172
_journal_paper_doi 10.1515/ncrs-2016-0174
_journal_volume 232
_journal_year 2017
_chemical_formula_sum 'C38 H36 Br4 O8'
_chemical_formula_weight 940.31
_space_group_IT_number 14
_space_group_name_Hall '-P 2yn'
_space_group_name_H-M_alt 'P 1 21/n 1'
_symmetry_cell_setting monoclinic
_symmetry_space_group_name_H-M 'P 1 21/n 1'
_atom_sites_solution_hydrogens geom
_atom_sites_solution_primary direct
_atom_sites_solution_secondary difmap
_cell_angle_alpha 90.00
_cell_angle_beta 111.948(4)
_cell_angle_gamma 90.00
_cell_formula_units_Z 2
_cell_length_a 14.323(3)
_cell_length_b 7.6704(17)
_cell_length_c 17.112(4)
_cell_measurement_reflns_used 1470
_cell_measurement_temperature 296(2)
_cell_measurement_theta_max 21.11
_cell_measurement_theta_min 2.95
_cell_volume 1743.7(7)
_computing_cell_refinement 'Bruker SAINT'
_computing_data_collection 'Bruker APEX2'
_computing_data_reduction 'Bruker SAINT'
_computing_molecular_graphics 'Bruker SHELXTL'
_computing_publication_material 'Bruker SHELXTL'
_computing_structure_refinement 'SHELXL-97 (Sheldrick, 2008)'
_computing_structure_solution 'SHELXS-97 (Sheldrick, 2008)'
_diffrn_ambient_temperature 296(2)
_diffrn_measured_fraction_theta_full 0.952
_diffrn_measured_fraction_theta_max 0.953
_diffrn_measurement_device_type 'Bruker APEX-II CCD'
_diffrn_measurement_method '\f and \w scans'
_diffrn_radiation_monochromator graphite
_diffrn_radiation_source 'fine-focus sealed tube'
_diffrn_radiation_type MoK\a
_diffrn_radiation_wavelength 0.71073
_diffrn_reflns_av_R_equivalents 0.0620
_diffrn_reflns_av_sigmaI/netI 0.0752
_diffrn_reflns_limit_h_max 16
_diffrn_reflns_limit_h_min -11
_diffrn_reflns_limit_k_max 8
_diffrn_reflns_limit_k_min -9
_diffrn_reflns_limit_l_max 10
_diffrn_reflns_limit_l_min -20
_diffrn_reflns_number 8516
_diffrn_reflns_theta_full 25.00
_diffrn_reflns_theta_max 25.00
_diffrn_reflns_theta_min 2.95
_exptl_absorpt_coefficient_mu 4.670
_exptl_absorpt_correction_T_max 0.4405
_exptl_absorpt_correction_T_min 0.3445
_exptl_absorpt_correction_type multi-scan
_exptl_absorpt_process_details SADABS
_exptl_crystal_colour colorless
_exptl_crystal_density_diffrn 1.791
_exptl_crystal_density_method 'not measured'
_exptl_crystal_description block
_exptl_crystal_F_000 936
_exptl_crystal_size_max 0.29
_exptl_crystal_size_mid 0.25
_exptl_crystal_size_min 0.21
_refine_diff_density_max 0.953
_refine_diff_density_min -1.039
_refine_diff_density_rms 0.120
_refine_ls_extinction_method none
_refine_ls_goodness_of_fit_ref 1.059
_refine_ls_hydrogen_treatment constr
_refine_ls_matrix_type full
_refine_ls_number_parameters 226
_refine_ls_number_reflns 2915
_refine_ls_number_restraints 0
_refine_ls_restrained_S_all 1.059
_refine_ls_R_factor_all 0.0852
_refine_ls_R_factor_gt 0.0530
_refine_ls_shift/su_max 0.000
_refine_ls_shift/su_mean 0.000
_refine_ls_structure_factor_coef Fsqd
_refine_ls_weighting_details 'calc w=1/[\s^2^(Fo^2^)+(0.0555P)^2^+0.0000P] where P=(Fo^2^+2Fc^2^)/3'
_refine_ls_weighting_scheme calc
_refine_ls_wR_factor_gt 0.1140
_refine_ls_wR_factor_ref 0.1219
_reflns_number_gt 2027
_reflns_number_total 2915
_reflns_threshold_expression >2sigma(I)
_cod_data_source_file suppl_ncrs-2016-0174_suppl.cif
_cod_data_source_block a
_cod_original_sg_symbol_H-M 'P2(1)/n  '
_cod_database_code 8106472

loop_
_symmetry_equiv_pos_as_xyz
'x, y, z'
'-x+1/2, y+1/2, -z+1/2'
'-x, -y, -z'
'x-1/2, -y-1/2, z-1/2'

loop_
_atom_site_label
_atom_site_type_symbol
_atom_site_fract_x
_atom_site_fract_y
_atom_site_fract_z
_atom_site_U_iso_or_equiv
_atom_site_adp_type
_atom_site_occupancy
_atom_site_symmetry_multiplicity
_atom_site_calc_flag
_atom_site_refinement_flags
_atom_site_disorder_assembly
_atom_site_disorder_group
Br1 Br 1.00650(5) 0.81925(8) 0.06462(4) 0.0470(2) Uani 1 1 d . . .
Br2 Br 1.23178(5) 0.21928(9) 0.19884(4) 0.0482(2) Uani 1 1 d . . .
O1 O 0.6541(3) 0.0622(5) 0.0879(2) 0.0410(10) Uani 1 1 d . . .
H1A H 0.6417 -0.0062 0.1196 0.061 Uiso 1 1 calc R . .
O2 O 0.7948(3) -0.1207(4) 0.1317(2) 0.0285(9) Uani 1 1 d . . .
O3 O 0.7062(3) 0.4095(5) -0.0087(2) 0.0522(12) Uani 1 1 d . . .
O4 O 0.9010(3) 0.3606(5) 0.3078(2) 0.0379(10) Uani 1 1 d . . .
C1 C 1.0118(4) 0.5872(6) 0.1046(3) 0.0271(13) Uani 1 1 d . . .
C2 C 1.1035(4) 0.5026(7) 0.1288(3) 0.0292(13) Uani 1 1 d . . .
H2A H 1.1598 0.5547 0.1239 0.035 Uiso 1 1 calc R . .
C3 C 1.1068(4) 0.3366(7) 0.1606(3) 0.0277(13) Uani 1 1 d . . .
C4 C 1.0249(4) 0.2575(7) 0.1664(3) 0.0270(13) Uani 1 1 d . . .
H4A H 1.0304 0.1452 0.1882 0.032 Uiso 1 1 calc R . .
C5 C 0.9334(4) 0.3432(6) 0.1402(3) 0.0222(12) Uani 1 1 d . . .
C6 C 0.9283(4) 0.5132(6) 0.1099(3) 0.0267(13) Uani 1 1 d . . .
H6A H 0.8683 0.5753 0.0935 0.032 Uiso 1 1 calc R . .
C7 C 0.8390(4) 0.2519(6) 0.1398(3) 0.0232(12) Uani 1 1 d . . .
H7A H 0.7913 0.3399 0.1437 0.028 Uiso 1 1 calc R . .
C8 C 0.7906(4) 0.1511(7) 0.0580(3) 0.0270(13) Uani 1 1 d . . .
H8A H 0.8457 0.1084 0.0424 0.032 Uiso 1 1 calc R . .
C9 C 0.7230(4) 0.2596(8) -0.0158(3) 0.0315(14) Uani 1 1 d . . .
C10 C 0.6782(5) 0.1608(7) -0.0964(3) 0.0389(15) Uani 1 1 d . . .
H10A H 0.7309 0.1302 -0.1166 0.047 Uiso 1 1 calc R . .
H10B H 0.6302 0.2346 -0.1384 0.047 Uiso 1 1 calc R . .
C11 C 0.6258(5) -0.0039(7) -0.0856(3) 0.0413(15) Uani 1 1 d . . .
H11A H 0.6054 -0.0715 -0.1372 0.050 Uiso 1 1 calc R . .
H11B H 0.5655 0.0274 -0.0756 0.050 Uiso 1 1 calc R . .
C12 C 0.6933(5) -0.1150(7) -0.0127(3) 0.0330(14) Uani 1 1 d . . .
H12A H 0.6554 -0.2128 -0.0039 0.040 Uiso 1 1 calc R . .
H12B H 0.7490 -0.1606 -0.0257 0.040 Uiso 1 1 calc R . .
C13 C 0.7326(4) -0.0058(7) 0.0654(3) 0.0284(13) Uani 1 1 d . . .
C14 C 0.8474(4) -0.0434(6) 0.2061(3) 0.0225(12) Uani 1 1 d . . .
C15 C 0.8636(4) 0.1273(7) 0.2143(3) 0.0256(13) Uani 1 1 d . . .
C16 C 0.8988(4) 0.2017(7) 0.2986(3) 0.0318(14) Uani 1 1 d . . .
C17 C 0.9251(5) 0.0807(8) 0.3723(3) 0.0417(16) Uani 1 1 d . . .
H17A H 0.9784 0.1322 0.4201 0.050 Uiso 1 1 calc R . .
H17B H 0.8668 0.0658 0.3875 0.050 Uiso 1 1 calc R . .
C18 C 0.9586(5) -0.0934(8) 0.3538(4) 0.0425(16) Uani 1 1 d . . .
H18A H 0.9692 -0.1706 0.4012 0.051 Uiso 1 1 calc R . .
H18B H 1.0222 -0.0808 0.3464 0.051 Uiso 1 1 calc R . .
C19 C 0.8818(4) -0.1731(7) 0.2753(3) 0.0325(14) Uani 1 1 d . . .
H19A H 0.9113 -0.2723 0.2579 0.039 Uiso 1 1 calc R . .
H19B H 0.8246 -0.2144 0.2874 0.039 Uiso 1 1 calc R . .

loop_
_atom_site_aniso_label
_atom_site_aniso_U_11
_atom_site_aniso_U_22
_atom_site_aniso_U_33
_atom_site_aniso_U_23
_atom_site_aniso_U_13
_atom_site_aniso_U_12
Br1 0.0619(5) 0.0253(3) 0.0538(4) 0.0132(3) 0.0218(4) -0.0025(3)
Br2 0.0428(4) 0.0537(4) 0.0435(4) 0.0067(3) 0.0107(4) 0.0158(3)
O1 0.054(3) 0.037(2) 0.035(2) 0.0050(19) 0.019(2) 0.002(2)
O2 0.043(3) 0.0166(18) 0.0174(19) 0.0024(16) 0.0021(19) 0.0023(17)
O3 0.067(3) 0.033(3) 0.035(2) 0.010(2) -0.007(2) 0.010(2)
O4 0.055(3) 0.031(2) 0.025(2) -0.0084(18) 0.012(2) -0.007(2)
C1 0.043(4) 0.019(3) 0.012(3) 0.001(2) 0.001(3) 0.000(3)
C2 0.039(4) 0.030(3) 0.017(3) -0.001(2) 0.009(3) -0.003(3)
C3 0.032(3) 0.030(3) 0.014(3) -0.001(2) 0.001(3) 0.000(3)
C4 0.037(4) 0.019(3) 0.019(3) -0.002(2) 0.003(3) 0.002(3)
C5 0.036(4) 0.016(3) 0.011(3) -0.002(2) 0.006(3) 0.001(2)
C6 0.038(4) 0.020(3) 0.019(3) 0.000(2) 0.008(3) -0.001(3)
C7 0.028(3) 0.023(3) 0.016(3) 0.004(2) 0.004(3) 0.003(2)
C8 0.030(3) 0.029(3) 0.015(3) 0.003(2) 0.001(3) -0.003(2)
C9 0.037(4) 0.028(3) 0.022(3) 0.003(3) 0.002(3) -0.001(3)
C10 0.038(4) 0.044(4) 0.020(3) 0.006(3) -0.006(3) 0.001(3)
C11 0.045(4) 0.041(4) 0.026(3) -0.003(3) 0.000(3) -0.003(3)
C12 0.043(4) 0.031(3) 0.016(3) -0.002(3) 0.000(3) -0.004(3)
C13 0.037(4) 0.026(3) 0.017(3) 0.002(2) 0.004(3) 0.003(3)
C14 0.026(3) 0.021(3) 0.013(3) 0.002(2) -0.001(3) 0.000(2)
C15 0.034(4) 0.030(3) 0.009(3) 0.001(2) 0.003(3) -0.001(3)
C16 0.037(4) 0.033(3) 0.026(3) -0.002(3) 0.013(3) -0.007(3)
C17 0.058(4) 0.047(4) 0.011(3) -0.002(3) 0.003(3) -0.010(3)
C18 0.043(4) 0.041(4) 0.028(3) 0.013(3) -0.004(3) 0.003(3)
C19 0.043(4) 0.028(3) 0.023(3) 0.007(3) 0.009(3) -0.002(3)

loop_
_atom_type_symbol
_atom_type_description
_atom_type_scat_dispersion_real
_atom_type_scat_dispersion_imag
_atom_type_scat_source
C C 0.0033 0.0016 'International Tables Vol C Tables 4.2.6.8 and 6.1.1.4'
H H 0.0000 0.0000 'International Tables Vol C Tables 4.2.6.8 and 6.1.1.4'
N N 0.0061 0.0033 'International Tables Vol C Tables 4.2.6.8 and 6.1.1.4'
O O 0.0106 0.0060 'International Tables Vol C Tables 4.2.6.8 and 6.1.1.4'
Br Br -0.2901 2.4595 'International Tables Vol C Tables 4.2.6.8 and 6.1.1.4'

loop_
_geom_angle_atom_site_label_1
_geom_angle_atom_site_label_2
_geom_angle_atom_site_label_3
_geom_angle
_geom_angle_site_symmetry_1
_geom_angle_site_symmetry_3
C13 O1 H1A 109.5 . .
C14 O2 C13 115.7(4) . .
C6 C1 C2 123.1(5) . .
C6 C1 Br1 119.9(4) . .
C2 C1 Br1 117.0(4) . .
C3 C2 C1 116.1(5) . .
C3 C2 H2A 122.0 . .
C1 C2 H2A 122.0 . .
C4 C3 C2 122.7(5) . .
C4 C3 Br2 119.7(4) . .
C2 C3 Br2 117.6(4) . .
C3 C4 C5 120.3(5) . .
C3 C4 H4A 119.9 . .
C5 C4 H4A 119.9 . .
C4 C5 C6 118.4(5) . .
C4 C5 C7 121.1(4) . .
C6 C5 C7 120.4(5) . .
C1 C6 C5 119.4(5) . .
C1 C6 H6A 120.3 . .
C5 C6 H6A 120.3 . .
C8 C7 C5 109.7(4) . .
C8 C7 C15 109.5(4) . .
C5 C7 C15 111.0(4) . .
C8 C7 H7A 108.9 . .
C5 C7 H7A 108.9 . .
C15 C7 H7A 108.9 . .
C13 C8 C7 114.2(4) . .
C13 C8 C9 108.0(4) . .
C7 C8 C9 114.6(4) . .
C13 C8 H8A 106.5 . .
C7 C8 H8A 106.5 . .
C9 C8 H8A 106.5 . .
O3 C9 C10 123.5(5) . .
O3 C9 C8 122.3(5) . .
C10 C9 C8 114.2(5) . .
C9 C10 C11 111.9(5) . .
C9 C10 H10A 109.2 . .
C11 C10 H10A 109.2 . .
C9 C10 H10B 109.2 . .
C11 C10 H10B 109.2 . .
H10A C10 H10B 107.9 . .
C10 C11 C12 112.0(5) . .
C10 C11 H11A 109.2 . .
C12 C11 H11A 109.2 . .
C10 C11 H11B 109.2 . .
C12 C11 H11B 109.2 . .
H11A C11 H11B 107.9 . .
C13 C12 C11 109.3(5) . .
C13 C12 H12A 109.8 . .
C11 C12 H12A 109.8 . .
C13 C12 H12B 109.8 . .
C11 C12 H12B 109.8 . .
H12A C12 H12B 108.3 . .
O1 C13 O2 109.2(4) . .
O1 C13 C8 104.4(4) . .
O2 C13 C8 110.9(4) . .
O1 C13 C12 112.1(4) . .
O2 C13 C12 105.9(4) . .
C8 C13 C12 114.3(4) . .
C15 C14 O2 123.1(4) . .
C15 C14 C19 125.8(5) . .
O2 C14 C19 111.1(4) . .
C14 C15 C16 118.2(5) . .
C14 C15 C7 123.6(4) . .
C16 C15 C7 118.0(4) . .
O4 C16 C15 119.9(5) . .
O4 C16 C17 121.5(5) . .
C15 C16 C17 118.5(5) . .
C18 C17 C16 112.1(5) . .
C18 C17 H17A 109.2 . .
C16 C17 H17A 109.2 . .
C18 C17 H17B 109.2 . .
C16 C17 H17B 109.2 . .
H17A C17 H17B 107.9 . .
C17 C18 C19 111.5(5) . .
C17 C18 H18A 109.3 . .
C19 C18 H18A 109.3 . .
C17 C18 H18B 109.3 . .
C19 C18 H18B 109.3 . .
H18A C18 H18B 108.0 . .
C14 C19 C18 110.6(4) . .
C14 C19 H19A 109.5 . .
C18 C19 H19A 109.5 . .
C14 C19 H19B 109.5 . .
C18 C19 H19B 109.5 . .
H19A C19 H19B 108.1 . .

loop_
_geom_bond_atom_site_label_1
_geom_bond_atom_site_label_2
_geom_bond_distance
_geom_bond_site_symmetry_2
Br1 C1 1.898(5) .
Br2 C3 1.889(6) .
O1 C13 1.417(6) .
O1 H1A 0.8200 .
O2 C14 1.351(6) .
O2 C13 1.450(6) .
O3 C9 1.190(7) .
O4 C16 1.227(6) .
C1 C6 1.357(7) .
C1 C2 1.382(7) .
C2 C3 1.379(7) .
C2 H2A 0.9300 .
C3 C4 1.356(7) .
C4 C5 1.383(7) .
C4 H4A 0.9300 .
C5 C6 1.395(6) .
C5 C7 1.520(7) .
C6 H6A 0.9300 .
C7 C8 1.520(7) .
C7 C15 1.526(6) .
C7 H7A 0.9800 .
C8 C13 1.495(7) .
C8 C9 1.520(7) .
C8 H8A 0.9800 .
C9 C10 1.492(7) .
C10 C11 1.516(8) .
C10 H10A 0.9700 .
C10 H10B 0.9700 .
C11 C12 1.522(7) .
C11 H11A 0.9700 .
C11 H11B 0.9700 .
C12 C13 1.497(7) .
C12 H12A 0.9700 .
C12 H12B 0.9700 .
C14 C15 1.328(7) .
C14 C19 1.482(7) .
C15 C16 1.456(7) .
C16 C17 1.496(7) .
C17 C18 1.493(8) .
C17 H17A 0.9700 .
C17 H17B 0.9700 .
C18 C19 1.511(7) .
C18 H18A 0.9700 .
C18 H18B 0.9700 .
C19 H19A 0.9700 .
C19 H19B 0.9700 .

loop_
_geom_torsion_atom_site_label_1
_geom_torsion_atom_site_label_2
_geom_torsion_atom_site_label_3
_geom_torsion_atom_site_label_4
_geom_torsion
_geom_torsion_site_symmetry_1
_geom_torsion_site_symmetry_2
_geom_torsion_site_symmetry_3
_geom_torsion_site_symmetry_4
C6 C1 C2 C3 -1.0(8) . . . .
Br1 C1 C2 C3 177.6(3) . . . .
C1 C2 C3 C4 1.5(7) . . . .
C1 C2 C3 Br2 -177.5(3) . . . .
C2 C3 C4 C5 -0.2(8) . . . .
Br2 C3 C4 C5 178.8(4) . . . .
C3 C4 C5 C6 -1.6(7) . . . .
C3 C4 C5 C7 175.2(4) . . . .
C2 C1 C6 C5 -0.8(8) . . . .
Br1 C1 C6 C5 -179.3(3) . . . .
C4 C5 C6 C1 2.1(7) . . . .
C7 C5 C6 C1 -174.8(4) . . . .
C4 C5 C7 C8 -85.3(6) . . . .
C6 C5 C7 C8 91.4(5) . . . .
C4 C5 C7 C15 35.8(6) . . . .
C6 C5 C7 C15 -147.4(4) . . . .
C5 C7 C8 C13 151.4(4) . . . .
C15 C7 C8 C13 29.3(6) . . . .
C5 C7 C8 C9 -83.3(5) . . . .
C15 C7 C8 C9 154.7(4) . . . .
C13 C8 C9 O3 125.3(6) . . . .
C7 C8 C9 O3 -3.2(8) . . . .
C13 C8 C9 C10 -53.2(6) . . . .
C7 C8 C9 C10 178.3(5) . . . .
O3 C9 C10 C11 -126.3(6) . . . .
C8 C9 C10 C11 52.2(7) . . . .
C9 C10 C11 C12 -51.6(7) . . . .
C10 C11 C12 C13 53.6(6) . . . .
C14 O2 C13 O1 -66.3(5) . . . .
C14 O2 C13 C8 48.2(5) . . . .
C14 O2 C13 C12 172.7(4) . . . .
C7 C8 C13 O1 62.8(5) . . . .
C9 C8 C13 O1 -65.9(5) . . . .
C7 C8 C13 O2 -54.7(6) . . . .
C9 C8 C13 O2 176.6(4) . . . .
C7 C8 C13 C12 -174.3(5) . . . .
C9 C8 C13 C12 57.0(6) . . . .
C11 C12 C13 O1 60.3(6) . . . .
C11 C12 C13 O2 179.4(4) . . . .
C11 C12 C13 C8 -58.3(6) . . . .
C13 O2 C14 C15 -17.0(7) . . . .
C13 O2 C14 C19 162.1(4) . . . .
O2 C14 C15 C16 165.1(5) . . . .
C19 C14 C15 C16 -13.9(8) . . . .
O2 C14 C15 C7 -9.6(8) . . . .
C19 C14 C15 C7 171.4(5) . . . .
C8 C7 C15 C14 2.3(7) . . . .
C5 C7 C15 C14 -119.0(5) . . . .
C8 C7 C15 C16 -172.4(5) . . . .
C5 C7 C15 C16 66.3(6) . . . .
C14 C15 C16 O4 -169.8(5) . . . .
C7 C15 C16 O4 5.2(8) . . . .
C14 C15 C16 C17 6.2(8) . . . .
C7 C15 C16 C17 -178.8(5) . . . .
O4 C16 C17 C18 -156.3(5) . . . .
C15 C16 C17 C18 27.7(8) . . . .
C16 C17 C18 C19 -54.1(7) . . . .
C15 C14 C19 C18 -13.2(8) . . . .
O2 C14 C19 C18 167.7(4) . . . .
C17 C18 C19 C14 46.7(6) . . . .
